data_2243831
loop_
_publ_author_name
'Behrman, Edward J.'
'Parkin, Sean'

_publ_section_title
;
 Synthesis and crystal structures of 3,6-dihydroxypicolinic acid and its
 labile intermediate dipotassium
 3-hydroxy-6-(sulfonatooxy)pyridine-2-carboxylate monohydrate
;
_journal_coeditor_code HB7975
_journal_issue 6
_journal_name_full 'Acta Crystallographica Section E'
_journal_page_first 623
_journal_page_last 628
_journal_paper_doi 10.1107/S2056989021004904
_journal_volume 77
_journal_year 2021
_chemical_formula_iupac '2K +, C6 H3 N O7 S 2-, H2 O1'
_chemical_formula_moiety '2(K +), C6 H3 N O7 S 2-, H2 O1'
_chemical_formula_sum 'C6 H5 K2 N O8 S'
_chemical_formula_weight 329.37
_chemical_name_systematic
;
Dipotassium 3-hydroxy-6-(sulfonatooxy)pyridine-2-carboxylate monohydrate
;
_space_group_crystal_system monoclinic
_space_group_IT_number 14
_space_group_name_Hall '-P 2ybc'
_space_group_name_H-M_alt 'P 1 21/c 1'
_atom_sites_solution_hydrogens mixed
_atom_sites_solution_primary direct
_atom_sites_solution_secondary difmap
_audit_creation_method SHELXL-2018/3
_cell_angle_alpha 90
_cell_angle_beta 103.5530(10)
_cell_angle_gamma 90
_cell_formula_units_Z 4
_cell_length_a 13.3366(4)
_cell_length_b 11.5467(3)
_cell_length_c 7.3078(2)
_cell_measurement_reflns_used 9459
_cell_measurement_temperature 90.0(2)
_cell_measurement_theta_max 27.49
_cell_measurement_theta_min 3.14
_cell_volume 1094.02(5)
_computing_cell_refinement
;
<i>APEX3</i> (Bruker, 2016)
;
_computing_data_collection
;
<i>APEX3</i> (Bruker, 2016)
;
_computing_data_reduction
;
<i>APEX3</i> (Bruker, 2016)
;
_computing_molecular_graphics
;
<i>XP</i> in <i>SHELXTL</i> (Sheldrick, 2008)
;
_computing_publication_material
;
<i>SHELX</i> (Sheldrick, 2008) and <i>CIFFIX</i> (Parkin, 2013)
;
_computing_structure_refinement
;
<i>SHELXL2018/3</i> (Sheldrick, 2015b)
;
_computing_structure_solution
;
<i>SHELXT</i> (Sheldrick, 2015a)
;
_diffrn_ambient_temperature 90.0(2)
_diffrn_detector_area_resol_mean 7.41
_diffrn_measured_fraction_theta_full 0.998
_diffrn_measured_fraction_theta_max 0.998
_diffrn_measurement_device_type 'Bruker D8 Venture dual source'
_diffrn_measurement_method '\f and \w scans'
_diffrn_radiation_type MoK\a
_diffrn_radiation_wavelength 0.71073
_diffrn_reflns_av_R_equivalents 0.0362
_diffrn_reflns_av_unetI/netI 0.0216
_diffrn_reflns_limit_h_max 17
_diffrn_reflns_limit_h_min -17
_diffrn_reflns_limit_k_max 14
_diffrn_reflns_limit_k_min -14
_diffrn_reflns_limit_l_max 9
_diffrn_reflns_limit_l_min -9
_diffrn_reflns_number 22347
_diffrn_reflns_theta_full 25.242
_diffrn_reflns_theta_max 27.493
_diffrn_reflns_theta_min 1.571
_diffrn_source microsource
_exptl_absorpt_coefficient_mu 1.091
_exptl_absorpt_correction_T_max 0.862
_exptl_absorpt_correction_T_min 0.793
_exptl_absorpt_correction_type multi-scan
_exptl_absorpt_process_details
;
(<i>SADABS</i>; Krause <i>et al.</i>,  2015)
;
_exptl_crystal_colour colourless
_exptl_crystal_density_diffrn 2.000
_exptl_crystal_description block
_exptl_crystal_F_000 664
_exptl_crystal_size_max 0.180
_exptl_crystal_size_mid 0.160
_exptl_crystal_size_min 0.130
_refine_diff_density_max 0.398
_refine_diff_density_min -0.437
_refine_ls_extinction_coef 0.0116(12)
_refine_ls_extinction_expression Fc^*^=kFc[1+0.001xFc^2^\l^3^/sin(2\q)]^-1/4^
_refine_ls_extinction_method
;
SHELXL2018/3 (Sheldrick 2015b)
;
_refine_ls_goodness_of_fit_ref 1.078
_refine_ls_hydrogen_treatment mixed
_refine_ls_matrix_type full
_refine_ls_number_parameters 174
_refine_ls_number_reflns 2505
_refine_ls_number_restraints 3
_refine_ls_restrained_S_all 1.078
_refine_ls_R_factor_all 0.0212
_refine_ls_R_factor_gt 0.0204
_refine_ls_shift/su_max 0.001
_refine_ls_shift/su_mean 0.000
_refine_ls_structure_factor_coef Fsqd
_refine_ls_weighting_details 'w=1/[\s^2^(Fo^2^)+(0.0254P)^2^+0.7213P] where P=(Fo^2^+2Fc^2^)/3'
_refine_ls_weighting_scheme calc
_refine_ls_wR_factor_gt 0.0548
_refine_ls_wR_factor_ref 0.0555
_reflns_number_gt 2423
_reflns_number_total 2505
_reflns_threshold_expression 'I > 2\s(I)'
_cod_data_source_file hb7975sup1.cif
_cod_data_source_block I
_cod_original_sg_symbol_H-M 'P 21/c'
_cod_database_code 2243831
_shelx_space_group_comment
;
The symmetry employed for this shelxl refinement is uniquely defined
by the following loop, which should always be used as a source of
symmetry information in preference to the above space-group names.
They are only intended as comments.
;
_shelx_estimated_absorpt_t_min 0.828
_shelx_estimated_absorpt_t_max 0.871

loop_
_space_group_symop_operation_xyz
'x, y, z'
'-x, y+1/2, -z+1/2'
'-x, -y, -z'
'x, -y-1/2, z-1/2'

loop_
_atom_site_type_symbol
_atom_site_label
_atom_site_fract_x
_atom_site_fract_y
_atom_site_fract_z
_atom_site_U_iso_or_equiv
_atom_site_adp_type
_atom_site_calc_flag
_atom_site_occupancy
_atom_site_disorder_assembly
_atom_site_disorder_group
K K1 -0.11303(2) 0.44196(2) 0.29817(4) 0.01068(9) Uani d 1 . .
K K2 0.65851(2) 0.37254(2) 0.80722(4) 0.01048(9) Uani d 1 . .
S S1 0.39446(2) 0.56402(3) 0.68497(4) 0.00841(9) Uani d 1 . .
O O1 0.18689(8) 0.05598(7) 0.56350(13) 0.01168(19) Uani d 1 . .
H H1O 0.1278(15) 0.0662(15) 0.584(3) 0.018 Uiso d 1 . .
O O2 0.32641(7) 0.49448(8) 0.50302(12) 0.00997(18) Uani d 1 . .
O O3 0.01000(7) 0.34563(8) 0.61547(13) 0.01185(19) Uani d 1 . .
O O4 0.02411(7) 0.15242(8) 0.61413(13) 0.01227(19) Uani d 1 . .
O O5 0.32663(7) 0.58023(8) 0.81136(13) 0.01295(19) Uani d 1 . .
O O6 0.41500(7) 0.66929(8) 0.59303(13) 0.01295(19) Uani d 1 . .
O O7 0.48251(7) 0.49241(8) 0.76027(14) 0.0149(2) Uani d 1 . .
N N1 0.20276(8) 0.37108(9) 0.55903(14) 0.0088(2) Uani d 1 . .
C C2 0.16613(9) 0.26318(11) 0.57169(17) 0.0088(2) Uani d 1 . .
C C3 0.22393(10) 0.16468(11) 0.55284(17) 0.0093(2) Uani d 1 . .
C C4 0.32289(10) 0.17884(11) 0.52150(17) 0.0105(2) Uani d 1 . .
H H4 0.363874 0.113328 0.509029 0.013 Uiso calc 1 . .
C C5 0.35984(9) 0.28931(11) 0.50905(17) 0.0104(2) Uani d 1 . .
H H5 0.426568 0.302283 0.487955 0.013 Uiso calc 1 . .
C C6 0.29543(10) 0.38126(10) 0.52862(17) 0.0089(2) Uani d 1 . .
C C7 0.05895(9) 0.25453(11) 0.60404(17) 0.0096(2) Uani d 1 . .
O O1W 0.85262(7) 0.30218(9) 0.79832(14) 0.0151(2) Uani d 1 . .
H H1W 0.8909(13) 0.3167(17) 0.726(2) 0.023 Uiso d 1 . .
H H2W 0.8914(13) 0.3145(17) 0.903(2) 0.023 Uiso d 1 . .

loop_
_atom_site_aniso_label
_atom_site_aniso_U_11
_atom_site_aniso_U_22
_atom_site_aniso_U_33
_atom_site_aniso_U_12
_atom_site_aniso_U_13
_atom_site_aniso_U_23
K1 0.00957(14) 0.00968(14) 0.01288(14) 0.00117(9) 0.00285(10) -0.00086(9)
K2 0.00967(14) 0.01126(14) 0.01074(14) 0.00044(9) 0.00281(10) 0.00146(9)
S1 0.00738(15) 0.00825(15) 0.00966(15) -0.00042(10) 0.00215(11) -0.00085(10)
O1 0.0117(5) 0.0075(4) 0.0169(5) -0.0005(3) 0.0054(4) 0.0000(3)
O2 0.0121(4) 0.0089(4) 0.0087(4) -0.0027(3) 0.0019(3) -0.0002(3)
O3 0.0096(4) 0.0123(4) 0.0142(4) 0.0010(3) 0.0038(3) 0.0002(3)
O4 0.0109(4) 0.0112(4) 0.0154(4) -0.0017(3) 0.0044(3) 0.0009(3)
O5 0.0123(4) 0.0164(5) 0.0111(4) -0.0004(4) 0.0048(3) -0.0019(4)
O6 0.0147(5) 0.0093(4) 0.0160(4) -0.0028(3) 0.0059(4) -0.0002(3)
O7 0.0108(4) 0.0139(4) 0.0180(5) 0.0033(3) -0.0005(4) -0.0017(4)
N1 0.0096(5) 0.0093(5) 0.0072(5) -0.0002(4) 0.0015(4) -0.0006(4)
C2 0.0086(5) 0.0101(6) 0.0076(5) -0.0008(4) 0.0018(4) 0.0005(4)
C3 0.0112(6) 0.0082(6) 0.0078(5) -0.0010(4) 0.0008(4) 0.0000(4)
C4 0.0104(6) 0.0109(6) 0.0101(6) 0.0021(4) 0.0023(4) -0.0014(4)
C5 0.0087(5) 0.0132(6) 0.0096(5) -0.0002(5) 0.0026(4) -0.0014(4)
C6 0.0108(6) 0.0082(5) 0.0070(5) -0.0021(4) 0.0010(4) -0.0001(4)
C7 0.0091(6) 0.0129(6) 0.0065(5) -0.0007(4) 0.0011(4) 0.0002(4)
O1W 0.0113(5) 0.0165(5) 0.0181(5) 0.0005(4) 0.0044(4) 0.0003(4)

loop_
_atom_type_symbol
_atom_type_description
_atom_type_scat_dispersion_real
_atom_type_scat_dispersion_imag
_atom_type_scat_source
C C 0.0033 0.0016 'International Tables Vol C Tables 4.2.6.8 and 6.1.1.4'
H H 0.0000 0.0000 'International Tables Vol C Tables 4.2.6.8 and 6.1.1.4'
K K 0.2009 0.2494 'International Tables Vol C Tables 4.2.6.8 and 6.1.1.4'
N N 0.0061 0.0033 'International Tables Vol C Tables 4.2.6.8 and 6.1.1.4'
O O 0.0106 0.0060 'International Tables Vol C Tables 4.2.6.8 and 6.1.1.4'
S S 0.1246 0.1234 'International Tables Vol C Tables 4.2.6.8 and 6.1.1.4'

loop_
_geom_angle_atom_site_label_1
_geom_angle_atom_site_label_2
_geom_angle_atom_site_label_3
_geom_angle_site_symmetry_1
_geom_angle_site_symmetry_3
_geom_angle
_geom_angle_publ_flag
O4 K1 O3 4_565 . 85.28(3) ?
O4 K1 O5 4_565 3_566 125.34(3) ?
O3 K1 O5 . 3_566 125.08(3) ?
O4 K1 N1 4_565 3_566 152.53(3) ?
O3 K1 N1 . 3_566 102.82(3) ?
O5 K1 N1 3_566 3_566 71.26(3) ?
O4 K1 O3 4_565 3_566 96.31(3) ?
O3 K1 O3 . 3_566 90.00(3) ?
O5 K1 O3 3_566 3_566 123.94(3) ?
N1 K1 O3 3_566 3_566 58.00(3) ?
O4 K1 O1W 4_565 4_465 74.51(3) ?
O3 K1 O1W . 4_465 70.34(3) ?
O5 K1 O1W 3_566 4_465 75.87(3) ?
N1 K1 O1W 3_566 4_465 132.96(3) ?
O3 K1 O1W 3_566 4_465 158.67(3) ?
O4 K1 O1 4_565 2 81.77(3) ?
O3 K1 O1 . 2 163.61(3) ?
O5 K1 O1 3_566 2 71.02(3) ?
N1 K1 O1 3_566 2 84.60(3) ?
O3 K1 O1 3_566 2 81.53(3) ?
O1W K1 O1 4_465 2 115.26(3) ?
O4 K1 S1 4_565 3_566 142.24(2) ?
O3 K1 S1 . 3_566 111.50(2) ?
O5 K1 S1 3_566 3_566 18.571(19) ?
N1 K1 S1 3_566 3_566 59.06(2) ?
O3 K1 S1 3_566 3_566 116.43(2) ?
O1W K1 S1 4_465 3_566 79.72(2) ?
O1 K1 S1 2 3_566 84.87(2) ?
O4 K1 K1 4_565 3_566 91.22(2) ?
O3 K1 K1 . 3_566 45.69(2) ?
O5 K1 K1 3_566 3_566 143.23(2) ?
N1 K1 K1 3_566 3_566 77.04(2) ?
O3 K1 K1 3_566 3_566 44.305(19) ?
O1W K1 K1 4_465 3_566 115.57(2) ?
O1 K1 K1 2 3_566 124.38(2) ?
S1 K1 K1 3_566 3_566 125.061(11) ?
O4 K1 K2 4_565 1_454 86.50(2) ?
O3 K1 K2 . 1_454 144.54(2) ?
O5 K1 K2 3_566 1_454 41.328(19) ?
N1 K1 K2 3_566 1_454 100.27(2) ?
O3 K1 K2 3_566 1_454 125.21(2) ?
O1W K1 K2 4_465 1_454 74.21(2) ?
O1 K1 K2 2 1_454 44.587(19) ?
S1 K1 K2 3_566 1_454 59.892(7) ?
K1 K1 K2 3_566 1_454 168.952(12) ?
O4 K1 K2 4_565 4_465 101.95(2) ?
O3 K1 K2 . 4_465 86.38(2) ?
O5 K1 K2 3_566 4_465 46.95(2) ?
N1 K1 K2 3_566 4_465 104.70(2) ?
O3 K1 K2 3_566 4_465 161.00(2) ?
O1W K1 K2 4_465 4_465 30.91(2) ?
O1 K1 K2 2 4_465 106.07(2) ?
S1 K1 K2 3_566 4_465 48.809(6) ?
K1 K1 K2 3_566 4_465 129.234(11) ?
K2 K1 K2 1_454 4_465 61.786(6) ?
O7 K2 O6 . 2_646 96.93(3) ?
O7 K2 O1W . . 163.59(3) ?
O6 K2 O1W 2_646 . 98.84(3) ?
O7 K2 O2 . 3_666 80.73(3) ?
O6 K2 O2 2_646 3_666 142.83(3) ?
O1W K2 O2 . 3_666 83.96(3) ?
O7 K2 O5 . 3_667 83.24(3) ?
O6 K2 O5 2_646 3_667 81.17(3) ?
O1W K2 O5 . 3_667 103.61(3) ?
O2 K2 O5 3_666 3_667 134.52(3) ?
O7 K2 O6 . 3_666 82.98(3) ?
O6 K2 O6 2_646 3_666 93.96(2) ?
O1W K2 O6 . 3_666 91.42(3) ?
O2 K2 O6 3_666 3_666 48.87(3) ?
O5 K2 O6 3_667 3_666 164.72(3) ?
O7 K2 O1 . 2_656 101.29(3) ?
O6 K2 O1 2_646 2_656 143.63(3) ?
O1W K2 O1 . 2_656 68.03(3) ?
O2 K2 O1 3_666 2_656 71.74(3) ?
O5 K2 O1 3_667 2_656 70.16(3) ?
O6 K2 O1 3_666 2_656 119.21(3) ?
O7 K2 S1 . 3_666 78.73(2) ?
O6 K2 S1 2_646 3_666 116.72(2) ?
O1W K2 S1 . 3_666 90.11(2) ?
O2 K2 S1 3_666 3_666 26.201(18) ?
O5 K2 S1 3_667 3_666 155.84(2) ?
O6 K2 S1 3_666 3_666 22.895(18) ?
O1 K2 S1 2_656 3_666 97.67(2) ?
O7 K2 S1 . 2_646 109.94(2) ?
O6 K2 S1 2_646 2_646 20.38(2) ?
O1W K2 S1 . 2_646 84.12(2) ?
O2 K2 S1 3_666 2_646 127.21(2) ?
O5 K2 S1 3_667 2_646 98.27(2) ?
O6 K2 S1 3_666 2_646 80.302(19) ?
O1 K2 S1 2_656 2_646 145.27(2) ?
S1 K2 S1 3_666 2_646 102.902(10) ?
O7 K2 K1 . 1_656 116.69(2) ?
O6 K2 K1 2_646 1_656 99.86(2) ?
O1W K2 K1 . 1_656 64.86(2) ?
O2 K2 K1 3_666 1_656 114.43(2) ?
O5 K2 K1 3_667 1_656 41.02(2) ?
O6 K2 K1 3_666 1_656 154.00(2) ?
O1 K2 K1 2_656 1_656 43.784(19) ?
S1 K2 K1 3_666 1_656 138.793(10) ?
S1 K2 K1 2_646 1_656 106.147(8) ?
O7 K2 K2 . 4_565 112.19(2) ?
O6 K2 K2 2_646 4_565 75.48(2) ?
O1W K2 K2 . 4_565 67.86(2) ?
O2 K2 K2 3_666 4_565 71.370(18) ?
O5 K2 K2 3_667 4_565 153.22(2) ?
O6 K2 K2 3_666 4_565 33.178(19) ?
O1 K2 K2 2_656 4_565 124.254(19) ?
S1 K2 K2 3_666 4_565 50.703(5) ?
S1 K2 K2 2_646 4_565 56.517(8) ?
K1 K2 K2 1_656 4_565 131.084(6) ?
O7 K2 K2 . 4_566 104.80(2) ?
O6 K2 K2 2_646 4_566 35.86(2) ?
O1W K2 K2 . 4_566 90.71(2) ?
O2 K2 K2 3_666 4_566 174.19(2) ?
O5 K2 K2 3_667 4_566 49.13(2) ?
O6 K2 K2 3_666 4_566 129.27(2) ?
O1 K2 K2 2_656 4_566 108.403(19) ?
S1 K2 K2 3_666 4_566 152.157(10) ?
S1 K2 K2 2_646 4_566 49.568(8) ?
K1 K2 K2 1_656 4_566 64.932(5) ?
K2 K2 K2 4_565 4_566 104.485(11) ?
O7 S1 O6 . . 115.80(6) ?
O7 S1 O5 . . 114.01(6) ?
O6 S1 O5 . . 113.72(6) ?
O7 S1 O2 . . 106.09(5) ?
O6 S1 O2 . . 99.47(5) ?
O5 S1 O2 . . 105.75(5) ?
O7 S1 K2 . 3_666 117.03(4) ?
O6 S1 K2 . 3_666 51.28(4) ?
O5 S1 K2 . 3_666 127.54(4) ?
O2 S1 K2 . 3_666 48.78(3) ?
O7 S1 K2 . 2_656 134.65(4) ?
O6 S1 K2 . 2_656 40.71(4) ?
O5 S1 K2 . 2_656 73.18(4) ?
O2 S1 K2 . 2_656 114.92(3) ?
K2 S1 K2 3_666 2_656 79.729(8) ?
O7 S1 K1 . 3_566 134.83(4) ?
O6 S1 K1 . 3_566 109.13(4) ?
O5 S1 K1 . 3_566 37.75(4) ?
O2 S1 K1 . 3_566 69.61(3) ?
K2 S1 K1 3_666 3_566 94.176(9) ?
K2 S1 K1 2_656 3_566 79.600(8) ?
C3 O1 K1 . 2_545 114.60(7) ?
C3 O1 K2 . 2_646 116.45(7) ?
K1 O1 K2 2_545 2_646 91.63(3) ?
C3 O1 H1O . . 104.4(12) ?
K1 O1 H1O 2_545 . 95.2(12) ?
K2 O1 H1O 2_646 . 131.0(12) ?
C6 O2 S1 . . 118.44(7) ?
C6 O2 K2 . 3_666 134.86(7) ?
S1 O2 K2 . 3_666 105.02(4) ?
C7 O3 K1 . . 120.18(8) ?
C7 O3 K1 . 3_566 120.90(8) ?
K1 O3 K1 . 3_566 90.00(3) ?
C7 O4 K1 . 4_566 133.68(8) ?
S1 O5 K1 . 3_566 123.68(5) ?
S1 O5 K2 . 3_667 138.63(5) ?
K1 O5 K2 3_566 3_667 97.65(3) ?
S1 O6 K2 . 2_656 118.92(5) ?
S1 O6 K2 . 3_666 105.82(5) ?
K2 O6 K2 2_656 3_666 110.96(3) ?
S1 O7 K2 . . 163.84(6) ?
C6 N1 C2 . . 117.72(11) ?
C6 N1 K1 . 3_566 119.90(8) ?
C2 N1 K1 . 3_566 119.70(8) ?
N1 C2 C3 . . 121.82(11) ?
N1 C2 C7 . . 116.38(11) ?
C3 C2 C7 . . 121.79(11) ?
O1 C3 C2 . . 121.99(11) ?
O1 C3 C4 . . 119.11(11) ?
C2 C3 C4 . . 118.90(11) ?
C5 C4 C3 . . 118.94(11) ?
C5 C4 H4 . . 120.5 ?
C3 C4 H4 . . 120.5 ?
C4 C5 C6 . . 117.37(11) ?
C4 C5 H5 . . 121.3 ?
C6 C5 H5 . . 121.3 ?
N1 C6 C5 . . 125.24(11) ?
N1 C6 O2 . . 115.26(11) ?
C5 C6 O2 . . 119.36(11) ?
O3 C7 O4 . . 124.78(11) ?
O3 C7 C2 . . 118.96(11) ?
O4 C7 C2 . . 116.25(11) ?
K2 O1W K1 . 4_666 116.56(4) ?
K2 O1W H1W . . 132.9(13) ?
K1 O1W H1W 4_666 . 94.4(14) ?
K2 O1W H2W . . 108.4(13) ?
K1 O1W H2W 4_666 . 96.0(14) ?
H1W O1W H2W . . 102.0(15) ?

loop_
_geom_bond_atom_site_label_1
_geom_bond_atom_site_label_2
_geom_bond_site_symmetry_2
_geom_bond_distance
_geom_bond_publ_flag
K1 O4 4_565 2.7376(9) ?
K1 O3 . 2.7428(10) ?
K1 O5 3_566 2.7843(10) ?
K1 N1 3_566 2.7869(11) ?
K1 O3 3_566 2.8099(10) ?
K1 O1W 4_465 2.8560(10) ?
K1 O1 2 2.9102(10) ?
K1 S1 3_566 3.7848(4) ?
K1 K1 3_566 3.9268(5) ?
K1 K2 1_454 4.2041(4) ?
K1 K2 4_465 4.7508(4) ?
K2 O7 . 2.6769(9) ?
K2 O6 2_646 2.7084(10) ?
K2 O1W . 2.7286(10) ?
K2 O2 3_666 2.7842(9) ?
K2 O5 3_667 2.8012(9) ?
K2 O6 3_666 2.8993(10) ?
K2 O1 2_656 2.9525(10) ?
K2 S1 3_666 3.5751(4) ?
K2 S1 2_646 3.6348(4) ?
K2 K2 4_565 4.6216(3) ?
K2 K2 4_566 4.6216(3) ?
S1 O7 . 1.4361(9) ?
S1 O6 . 1.4457(9) ?
S1 O5 . 1.4486(9) ?
S1 O2 . 1.6343(9) ?
O1 C3 . 1.3577(15) ?
O1 H1O . 0.843(19) ?
O2 C6 . 1.3968(14) ?
O3 C7 . 1.2510(16) ?
O4 C7 . 1.2758(16) ?
N1 C6 . 1.3112(16) ?
N1 C2 . 1.3492(16) ?
C2 C3 . 1.3988(17) ?
C2 C7 . 1.5057(17) ?
C3 C4 . 1.4010(17) ?
C4 C5 . 1.3781(18) ?
C4 H4 . 0.9500 ?
C5 C6 . 1.3940(17) ?
C5 H5 . 0.9500 ?
O1W H1W . 0.832(15) ?
O1W H2W . 0.831(15) ?

loop_
_geom_hbond_atom_site_label_D
_geom_hbond_atom_site_label_H
_geom_hbond_atom_site_label_A
_geom_hbond_site_symmetry_A
_geom_hbond_distance_DH
_geom_hbond_distance_HA
_geom_hbond_distance_DA
_geom_hbond_angle_DHA
_geom_hbond_publ_flag
O1 H1O O4 . 0.843(19) 1.760(19) 2.5429(13) 153.6(17) yes
C4 H4 O5 4_565 0.95 2.64 3.3682(16) 133 yes
C5 H5 O6 3_666 0.95 2.35 3.2943(15) 175 yes
O1W H1W O3 1_655 0.832(15) 1.973(15) 2.7852(13) 165.0(17) yes
O1W H2W O4 4_666 0.831(15) 2.091(15) 2.8910(14) 161.4(17) yes

loop_
_geom_torsion_atom_site_label_1
_geom_torsion_atom_site_label_2
_geom_torsion_atom_site_label_3
_geom_torsion_atom_site_label_4
_geom_torsion_site_symmetry_1
_geom_torsion_site_symmetry_2
_geom_torsion_site_symmetry_3
_geom_torsion_site_symmetry_4
_geom_torsion
_geom_torsion_publ_flag
O7 S1 O2 C6 . . . . 55.28(10) ?
O6 S1 O2 C6 . . . . 175.77(9) ?
O5 S1 O2 C6 . . . . -66.14(10) ?
K2 S1 O2 C6 3_666 . . . 167.38(11) ?
K2 S1 O2 C6 2_656 . . . -144.57(8) ?
K1 S1 O2 C6 3_566 . . . -77.22(8) ?
O7 S1 O2 K2 . . . 3_666 -112.10(5) ?
O6 S1 O2 K2 . . . 3_666 8.39(5) ?
O5 S1 O2 K2 . . . 3_666 126.48(5) ?
K2 S1 O2 K2 2_656 . . 3_666 48.05(4) ?
K1 S1 O2 K2 3_566 . . 3_666 115.40(3) ?
O7 S1 O5 K1 . . . 3_566 -133.28(6) ?
O6 S1 O5 K1 . . . 3_566 90.99(7) ?
O2 S1 O5 K1 . . . 3_566 -17.12(7) ?
K2 S1 O5 K1 3_666 . . 3_566 32.58(8) ?
K2 S1 O5 K1 2_656 . . 3_566 94.73(5) ?
O7 S1 O5 K2 . . . 3_667 43.85(10) ?
O6 S1 O5 K2 . . . 3_667 -91.88(9) ?
O2 S1 O5 K2 . . . 3_667 160.01(7) ?
K2 S1 O5 K2 3_666 . . 3_667 -150.29(5) ?
K2 S1 O5 K2 2_656 . . 3_667 -88.14(7) ?
K1 S1 O5 K2 3_566 . . 3_667 177.13(12) ?
O7 S1 O6 K2 . . . 2_656 -129.41(6) ?
O5 S1 O6 K2 . . . 2_656 5.50(8) ?
O2 S1 O6 K2 . . . 2_656 117.46(5) ?
K2 S1 O6 K2 3_666 . . 2_656 125.55(7) ?
K1 S1 O6 K2 3_566 . . 2_656 45.88(6) ?
O7 S1 O6 K2 . . . 3_666 105.04(6) ?
O5 S1 O6 K2 . . . 3_666 -120.05(5) ?
O2 S1 O6 K2 . . . 3_666 -8.09(5) ?
K2 S1 O6 K2 2_656 . . 3_666 -125.55(7) ?
K1 S1 O6 K2 3_566 . . 3_666 -79.67(4) ?
O6 S1 O7 K2 . . . . -44.2(2) ?
O5 S1 O7 K2 . . . . -179.00(19) ?
O2 S1 O7 K2 . . . . 65.0(2) ?
K2 S1 O7 K2 3_666 . . . 13.6(2) ?
K2 S1 O7 K2 2_656 . . . -89.3(2) ?
K1 S1 O7 K2 3_566 . . . 142.06(18) ?
C6 N1 C2 C3 . . . . -0.18(17) ?
K1 N1 C2 C3 3_566 . . . -161.62(9) ?
C6 N1 C2 C7 . . . . -179.20(10) ?
K1 N1 C2 C7 3_566 . . . 19.36(14) ?
K1 O1 C3 C2 2_545 . . . 101.95(11) ?
K2 O1 C3 C2 2_646 . . . -152.82(9) ?
K1 O1 C3 C4 2_545 . . . -77.87(12) ?
K2 O1 C3 C4 2_646 . . . 27.36(14) ?
N1 C2 C3 O1 . . . . -179.28(11) ?
C7 C2 C3 O1 . . . . -0.31(18) ?
N1 C2 C3 C4 . . . . 0.54(18) ?
C7 C2 C3 C4 . . . . 179.51(11) ?
O1 C3 C4 C5 . . . . 179.41(11) ?
C2 C3 C4 C5 . . . . -0.41(18) ?
C3 C4 C5 C6 . . . . -0.03(18) ?
C2 N1 C6 C5 . . . . -0.32(18) ?
K1 N1 C6 C5 3_566 . . . 161.09(9) ?
C2 N1 C6 O2 . . . . 175.49(10) ?
K1 N1 C6 O2 3_566 . . . -23.10(13) ?
C4 C5 C6 N1 . . . . 0.42(19) ?
C4 C5 C6 O2 . . . . -175.23(11) ?
S1 O2 C6 N1 . . . . 94.96(11) ?
K2 O2 C6 N1 3_666 . . . -102.36(12) ?
S1 O2 C6 C5 . . . . -88.96(12) ?
K2 O2 C6 C5 3_666 . . . 73.72(14) ?
K1 O3 C7 O4 . . . . -88.64(13) ?
K1 O3 C7 O4 3_566 . . . 160.99(9) ?
K1 O3 C7 C2 . . . . 89.91(11) ?
K1 O3 C7 C2 3_566 . . . -20.46(14) ?
K1 O4 C7 O3 4_566 . . . -30.63(18) ?
K1 O4 C7 C2 4_566 . . . 150.78(8) ?
N1 C2 C7 O3 . . . . 0.67(17) ?
C3 C2 C7 O3 . . . . -178.36(11) ?
N1 C2 C7 O4 . . . . 179.34(10) ?
C3 C2 C7 O4 . . . . 0.31(17) ?

_cod_database_fobs_code 2243831
